data_1557368
loop_
_publ_author_name
'Manickam, R.'
'Jagadeesan, G.'
'Karunakaran, J.'
'Srinivasan, G.'

_publ_section_title
;
 1,4-Bis(4-methoxyphenyl)naphthalene
;
_journal_coeditor_code TK4061
_journal_issue 2
_journal_name_full IUCrData
_journal_page_first x200212
_journal_paper_doi 10.1107/S2414314620002126
_journal_volume 5
_journal_year 2020
_chemical_formula_iupac 'C24 H20 O2'
_chemical_formula_moiety 'C24 H20 O2'
_chemical_formula_sum 'C24 H20 O2'
_chemical_formula_weight 340.40
_chemical_name_systematic
;
1,4-Bis(4-methoxyphenyl)naphthalene
;
_space_group_IT_number 14
_space_group_name_Hall '-P 2yn'
_space_group_name_H-M_alt 'P 1 21/n 1'
_symmetry_cell_setting monoclinic
_symmetry_space_group_name_Hall '-P 2yn'
_symmetry_space_group_name_H-M 'P 1 21/n 1'
_atom_sites_solution_hydrogens geom
_atom_sites_solution_primary direct
_atom_sites_solution_secondary difmap
_audit_creation_method SHELXL-97
_cell_angle_alpha 90.00
_cell_angle_beta 92.1110(10)
_cell_angle_gamma 90.00
_cell_formula_units_Z 8
_cell_length_a 21.5500(8)
_cell_length_b 6.0366(2)
_cell_length_c 27.4915(9)
_cell_measurement_reflns_used 7894
_cell_measurement_temperature 296(2)
_cell_measurement_theta_max 27.12
_cell_measurement_theta_min 1.18
_cell_volume 3573.9(2)
_computing_cell_refinement
;
APEX2 (Bruker, 2008)
;
_computing_data_collection
;
APEX2 (Bruker, 2008)
;
_computing_data_reduction
;
SAINT (Bruker, 2008)
;
_computing_molecular_graphics
;
ORTEP-3 for Windows (Farrugia, 2012) and Mercury (Macrae <i>et al.</i>,
2020)
;
_computing_publication_material
;
PLATON  (Spek, 2020)
;
_computing_structure_refinement
;
SHELXL97 (Sheldrick, 2008)
;
_computing_structure_solution
;
SHELXS97 (Sheldrick, 2008)
;
_diffrn_ambient_temperature 296(2)
_diffrn_measured_fraction_theta_full 0.999
_diffrn_measured_fraction_theta_max 0.999
_diffrn_measurement_device_type 'Bruker Kappa APEXII CCD'
_diffrn_measurement_method '\f & \w scans'
_diffrn_radiation_monochromator graphite
_diffrn_radiation_source 'fine-focus sealed tube'
_diffrn_radiation_type MoK\a
_diffrn_radiation_wavelength 0.71073
_diffrn_reflns_av_R_equivalents 0.0781
_diffrn_reflns_av_sigmaI/netI 0.0391
_diffrn_reflns_limit_h_max 27
_diffrn_reflns_limit_h_min -27
_diffrn_reflns_limit_k_max 7
_diffrn_reflns_limit_k_min -7
_diffrn_reflns_limit_l_max 35
_diffrn_reflns_limit_l_min -35
_diffrn_reflns_number 124530
_diffrn_reflns_theta_full 27.12
_diffrn_reflns_theta_max 27.12
_diffrn_reflns_theta_min 1.18
_exptl_absorpt_coefficient_mu 0.079
_exptl_absorpt_correction_T_max 0.988
_exptl_absorpt_correction_T_min 0.984
_exptl_absorpt_correction_type multi-scan
_exptl_absorpt_process_details
;
(SADABS; Bruker, 2008)
;
_exptl_crystal_colour YELLOW
_exptl_crystal_density_diffrn 1.265
_exptl_crystal_density_method 'not measured'
_exptl_crystal_description BLOCK
_exptl_crystal_F_000 1440
_exptl_crystal_size_max 0.20
_exptl_crystal_size_mid 0.20
_exptl_crystal_size_min 0.15
_refine_diff_density_max 0.257
_refine_diff_density_min -0.281
_refine_ls_extinction_method none
_refine_ls_goodness_of_fit_ref 1.019
_refine_ls_hydrogen_treatment constr
_refine_ls_matrix_type full
_refine_ls_number_parameters 473
_refine_ls_number_reflns 7894
_refine_ls_number_restraints 0
_refine_ls_restrained_S_all 1.019
_refine_ls_R_factor_all 0.1554
_refine_ls_R_factor_gt 0.0773
_refine_ls_shift/su_max 0.000
_refine_ls_shift/su_mean 0.000
_refine_ls_structure_factor_coef Fsqd
_refine_ls_weighting_details 'calc w=1/[\s^2^(Fo^2^)+(0.1238P)^2^+3.8143P] where P=(Fo^2^+2Fc^2^)/3'
_refine_ls_weighting_scheme calc
_refine_ls_wR_factor_gt 0.1995
_refine_ls_wR_factor_ref 0.2814
_reflns_number_gt 4154
_reflns_number_total 7894
_reflns_threshold_expression >2sigma(I)
_cod_data_source_file tk4061sup1.cif
_cod_data_source_block I
_cod_original_sg_symbol_Hall '-p 2yn'
_cod_original_sg_symbol_H-M 'P 21/n'
_cod_database_code 1557368

loop_
_symmetry_equiv_pos_as_xyz
'x, y, z'
'-x+1/2, y+1/2, -z+1/2'
'-x, -y, -z'
'x-1/2, -y-1/2, z-1/2'

loop_
_atom_site_type_symbol
_atom_site_label
_atom_site_fract_x
_atom_site_fract_y
_atom_site_fract_z
_atom_site_U_iso_or_equiv
_atom_site_adp_type
_atom_site_calc_flag
_atom_site_refinement_flags
_atom_site_occupancy
_atom_site_symmetry_multiplicity
_atom_site_disorder_assembly
_atom_site_disorder_group
C C1 0.42322(15) 0.6450(5) 0.76704(11) 0.0430(8) Uani d . 1 1 . .
H H1 0.4453 0.6431 0.7386 0.052 Uiso calc R 1 1 . .
C C2 0.43579(16) 0.4887(6) 0.80184(11) 0.0468(8) Uani d . 1 1 . .
H H2 0.4656 0.3804 0.7969 0.056 Uiso calc R 1 1 . .
C C3 0.40344(16) 0.4927(6) 0.84511(12) 0.0485(8) Uani d . 1 1 . .
H H3 0.4122 0.3874 0.8691 0.058 Uiso calc R 1 1 . .
C C4 0.35946(15) 0.6486(5) 0.85236(11) 0.0442(8) Uani d . 1 1 . .
H H4 0.3389 0.6492 0.8815 0.053 Uiso calc R 1 1 . .
C C5 0.34414(14) 0.8104(5) 0.81670(10) 0.0357(7) Uani d . 1 1 . .
C C6 0.29864(14) 0.9775(5) 0.82446(10) 0.0379(7) Uani d . 1 1 . .
C C7 0.29017(16) 1.1416(5) 0.78998(11) 0.0457(8) Uani d . 1 1 . .
H H7 0.2614 1.2534 0.7950 0.055 Uiso calc R 1 1 . .
C C8 0.32445(15) 1.1425(5) 0.74734(11) 0.0443(8) Uani d . 1 1 . .
H H8 0.3182 1.2574 0.7252 0.053 Uiso calc R 1 1 . .
C C9 0.36667(14) 0.9803(5) 0.73731(10) 0.0378(7) Uani d . 1 1 . .
C C10 0.37770(14) 0.8092(5) 0.77290(10) 0.0360(7) Uani d . 1 1 . .
C C11 0.40148(14) 0.9863(5) 0.69146(10) 0.0392(7) Uani d . 1 1 . .
C C12 0.39530(16) 0.8223(6) 0.65583(11) 0.0456(8) Uani d . 1 1 . .
H H12 0.3686 0.7039 0.6605 0.055 Uiso calc R 1 1 . .
C C13 0.42824(16) 0.8328(6) 0.61361(11) 0.0469(8) Uani d . 1 1 . .
H H13 0.4231 0.7231 0.5901 0.056 Uiso calc R 1 1 . .
C C14 0.46885(15) 1.0066(6) 0.60642(10) 0.0419(8) Uani d . 1 1 . .
C C15 0.47614(17) 1.1689(6) 0.64097(11) 0.0495(9) Uani d . 1 1 . .
H H15 0.5035 1.2856 0.6364 0.059 Uiso calc R 1 1 . .
C C16 0.44226(17) 1.1576(5) 0.68292(11) 0.0478(8) Uani d . 1 1 . .
H H16 0.4472 1.2692 0.7061 0.057 Uiso calc R 1 1 . .
C C17 0.5414(2) 1.1779(7) 0.55437(13) 0.0680(11) Uani d . 1 1 . .
H H17A 0.5197 1.3165 0.5561 0.102 Uiso calc R 1 1 . .
H H17B 0.5577 1.1606 0.5226 0.102 Uiso calc R 1 1 . .
H H17C 0.5749 1.1758 0.5784 0.102 Uiso calc R 1 1 . .
C C18 0.26124(14) 0.9741(5) 0.86889(10) 0.0386(7) Uani d . 1 1 . .
C C19 0.22387(15) 0.7959(6) 0.87984(11) 0.0463(8) Uani d . 1 1 . .
H H19 0.2223 0.6748 0.8589 0.056 Uiso calc R 1 1 . .
C C20 0.18858(16) 0.7924(6) 0.92110(11) 0.0494(9) Uani d . 1 1 . .
H H20 0.1637 0.6709 0.9276 0.059 Uiso calc R 1 1 . .
C C21 0.19088(16) 0.9707(6) 0.95229(11) 0.0506(9) Uani d . 1 1 . .
C C22 0.22778(18) 1.1493(6) 0.94256(13) 0.0584(10) Uani d . 1 1 . .
H H22 0.2296 1.2691 0.9638 0.070 Uiso calc R 1 1 . .
C C23 0.26234(17) 1.1513(6) 0.90108(12) 0.0526(9) Uani d . 1 1 . .
H H23 0.2868 1.2740 0.8946 0.063 Uiso calc R 1 1 . .
C C24 0.1212(2) 0.8005(9) 1.00620(15) 0.0839(15) Uani d . 1 1 . .
H H24A 0.0918 0.7689 0.9800 0.126 Uiso calc R 1 1 . .
H H24B 0.0994 0.8323 1.0352 0.126 Uiso calc R 1 1 . .
H H24C 0.1477 0.6745 1.0117 0.126 Uiso calc R 1 1 . .
C C25 0.64533(16) 0.5039(5) 0.64015(11) 0.0449(8) Uani d . 1 1 . .
H H25 0.6665 0.4996 0.6113 0.054 Uiso calc R 1 1 . .
C C26 0.60133(16) 0.6621(5) 0.64606(11) 0.0462(8) Uani d . 1 1 . .
H H26 0.5934 0.7659 0.6216 0.055 Uiso calc R 1 1 . .
C C27 0.56793(16) 0.6694(6) 0.68881(11) 0.0461(8) Uani d . 1 1 . .
H H27 0.5381 0.7785 0.6928 0.055 Uiso calc R 1 1 . .
C C28 0.57920(15) 0.5166(5) 0.72438(11) 0.0424(8) Uani d . 1 1 . .
H H28 0.5562 0.5220 0.7523 0.051 Uiso calc R 1 1 . .
C C29 0.62471(14) 0.3499(5) 0.72018(10) 0.0362(7) Uani d . 1 1 . .
C C30 0.63511(14) 0.1831(5) 0.75665(10) 0.0371(7) Uani d . 1 1 . .
C C31 0.67742(16) 0.0207(5) 0.74832(11) 0.0452(8) Uani d . 1 1 . .
H H31 0.6829 -0.0925 0.7710 0.054 Uiso calc R 1 1 . .
C C32 0.71299(16) 0.0197(6) 0.70637(11) 0.0462(8) Uani d . 1 1 . .
H H32 0.7421 -0.0921 0.7026 0.055 Uiso calc R 1 1 . .
C C33 0.70595(14) 0.1781(5) 0.67099(10) 0.0378(7) Uani d . 1 1 . .
C C34 0.65981(14) 0.3453(5) 0.67696(10) 0.0366(7) Uani d . 1 1 . .
C C35 0.74535(15) 0.1737(5) 0.62787(11) 0.0403(7) Uani d . 1 1 . .
C C36 0.74759(17) -0.0110(6) 0.59848(12) 0.0491(8) Uani d . 1 1 . .
H H36 0.7223 -0.1314 0.6051 0.059 Uiso calc R 1 1 . .
C C37 0.78635(18) -0.0229(6) 0.55932(13) 0.0561(9) Uani d . 1 1 . .
H H37 0.7863 -0.1480 0.5396 0.067 Uiso calc R 1 1 . .
C C38 0.82476(17) 0.1528(6) 0.55015(12) 0.0517(9) Uani d . 1 1 . .
C C39 0.82314(17) 0.3408(6) 0.57853(12) 0.0523(9) Uani d . 1 1 . .
H H39 0.8483 0.4610 0.5717 0.063 Uiso calc R 1 1 . .
C C40 0.78406(16) 0.3503(6) 0.61715(12) 0.0473(8) Uani d . 1 1 . .
H H40 0.7836 0.4771 0.6364 0.057 Uiso calc R 1 1 . .
C C41 0.8757(3) -0.0372(9) 0.48697(16) 0.0996(18) Uani d . 1 1 . .
H H41A 0.8867 -0.1565 0.5087 0.149 Uiso calc R 1 1 . .
H H41B 0.9083 -0.0150 0.4646 0.149 Uiso calc R 1 1 . .
H H41C 0.8379 -0.0733 0.4691 0.149 Uiso calc R 1 1 . .
C C42 0.59868(14) 0.1807(5) 0.80161(10) 0.0382(7) Uani d . 1 1 . .
C C43 0.56057(17) 0.0038(5) 0.81173(12) 0.0481(8) Uani d . 1 1 . .
H H43 0.5577 -0.1130 0.7897 0.058 Uiso calc R 1 1 . .
C C44 0.52641(17) -0.0064(6) 0.85351(11) 0.0492(8) Uani d . 1 1 . .
H H44 0.5008 -0.1269 0.8591 0.059 Uiso calc R 1 1 . .
C C45 0.53109(15) 0.1648(5) 0.88663(10) 0.0423(8) Uani d . 1 1 . .
C C46 0.56849(16) 0.3437(6) 0.87743(11) 0.0449(8) Uani d . 1 1 . .
H H46 0.5711 0.4602 0.8995 0.054 Uiso calc R 1 1 . .
C C47 0.60218(15) 0.3520(5) 0.83579(11) 0.0429(8) Uani d . 1 1 . .
H H47 0.6276 0.4734 0.8304 0.051 Uiso calc R 1 1 . .
C C48 0.4601(2) -0.0070(8) 0.93981(16) 0.0840(14) Uani d . 1 1 . .
H H48A 0.4298 -0.0267 0.9137 0.126 Uiso calc R 1 1 . .
H H48B 0.4394 0.0220 0.9695 0.126 Uiso calc R 1 1 . .
H H48C 0.4847 -0.1390 0.9435 0.126 Uiso calc R 1 1 . .
O O1 0.49974(12) 1.0013(4) 0.56346(8) 0.0566(7) Uani d . 1 1 . .
O O2 0.15737(14) 0.9849(5) 0.99390(9) 0.0790(9) Uani d . 1 1 . .
O O3 0.86713(14) 0.1572(5) 0.51385(10) 0.0776(9) Uani d . 1 1 . .
O O4 0.49915(12) 0.1742(4) 0.92913(8) 0.0601(7) Uani d . 1 1 . .

loop_
_atom_site_aniso_label
_atom_site_aniso_U_11
_atom_site_aniso_U_22
_atom_site_aniso_U_33
_atom_site_aniso_U_12
_atom_site_aniso_U_13
_atom_site_aniso_U_23
C1 0.0435(19) 0.0480(19) 0.0377(16) 0.0002(16) 0.0024(14) -0.0006(14)
C2 0.046(2) 0.0478(19) 0.0462(18) 0.0056(16) 0.0030(15) 0.0003(15)
C3 0.052(2) 0.049(2) 0.0444(18) 0.0091(17) -0.0002(15) 0.0116(15)
C4 0.0435(19) 0.0504(19) 0.0387(17) 0.0019(16) 0.0013(14) 0.0047(15)
C5 0.0354(16) 0.0401(16) 0.0315(15) -0.0007(14) 0.0003(12) 0.0005(12)
C6 0.0361(17) 0.0430(17) 0.0345(15) -0.0030(14) 0.0012(13) -0.0061(13)
C7 0.049(2) 0.0444(18) 0.0445(18) 0.0045(16) 0.0057(15) 0.0011(15)
C8 0.050(2) 0.0441(18) 0.0386(17) 0.0036(16) 0.0013(14) 0.0074(14)
C9 0.0399(17) 0.0438(17) 0.0298(15) -0.0032(15) 0.0001(13) -0.0003(13)
C10 0.0377(17) 0.0385(16) 0.0316(15) -0.0035(14) -0.0012(12) -0.0008(12)
C11 0.0422(18) 0.0429(18) 0.0322(15) 0.0007(15) 0.0000(13) 0.0025(13)
C12 0.049(2) 0.0512(19) 0.0364(16) -0.0076(16) -0.0023(14) -0.0017(15)
C13 0.054(2) 0.053(2) 0.0334(16) -0.0058(17) -0.0008(14) -0.0100(15)
C14 0.0452(19) 0.0519(19) 0.0288(15) 0.0021(16) 0.0032(13) 0.0017(14)
C15 0.058(2) 0.049(2) 0.0422(18) -0.0116(17) 0.0083(16) -0.0018(15)
C16 0.065(2) 0.0427(18) 0.0357(16) -0.0100(17) 0.0066(15) -0.0064(14)
C17 0.074(3) 0.081(3) 0.050(2) -0.015(2) 0.019(2) 0.003(2)
C18 0.0351(17) 0.0437(17) 0.0370(16) 0.0006(14) 0.0012(13) -0.0016(13)
C19 0.047(2) 0.0501(19) 0.0420(17) -0.0064(16) 0.0039(15) -0.0079(15)
C20 0.047(2) 0.059(2) 0.0424(18) -0.0118(17) 0.0060(15) -0.0031(16)
C21 0.049(2) 0.066(2) 0.0374(17) -0.0028(19) 0.0113(15) -0.0043(16)
C22 0.066(2) 0.059(2) 0.051(2) -0.013(2) 0.0132(18) -0.0207(18)
C23 0.057(2) 0.052(2) 0.0493(19) -0.0100(18) 0.0128(17) -0.0088(16)
C24 0.078(3) 0.116(4) 0.059(3) -0.024(3) 0.026(2) 0.001(3)
C25 0.0458(19) 0.0479(19) 0.0409(17) 0.0011(16) 0.0035(14) 0.0043(15)
C26 0.050(2) 0.0440(18) 0.0443(18) 0.0094(16) -0.0009(15) 0.0122(15)
C27 0.046(2) 0.0485(19) 0.0440(18) 0.0077(16) 0.0039(15) 0.0007(15)
C28 0.0443(19) 0.0447(18) 0.0382(16) 0.0018(16) 0.0031(14) -0.0010(14)
C29 0.0359(17) 0.0356(16) 0.0368(16) -0.0027(14) 0.0007(13) -0.0039(13)
C30 0.0376(17) 0.0391(17) 0.0343(15) -0.0002(14) -0.0017(13) -0.0005(13)
C31 0.052(2) 0.0430(18) 0.0411(17) 0.0063(16) 0.0026(15) 0.0075(14)
C32 0.045(2) 0.0456(19) 0.0484(19) 0.0078(16) 0.0032(15) -0.0010(15)
C33 0.0375(17) 0.0402(17) 0.0358(15) -0.0003(14) 0.0003(13) -0.0026(13)
C34 0.0351(16) 0.0387(16) 0.0357(15) -0.0008(14) -0.0008(12) -0.0025(13)
C35 0.0400(18) 0.0430(18) 0.0378(16) 0.0041(15) 0.0013(13) 0.0002(14)
C36 0.052(2) 0.0454(19) 0.0501(19) 0.0012(17) 0.0084(16) -0.0033(16)
C37 0.066(3) 0.054(2) 0.048(2) 0.009(2) 0.0048(18) -0.0102(17)
C38 0.052(2) 0.064(2) 0.0405(18) 0.0125(19) 0.0116(16) 0.0080(17)
C39 0.052(2) 0.053(2) 0.052(2) -0.0006(18) 0.0096(16) 0.0072(17)
C40 0.048(2) 0.0461(19) 0.0477(19) -0.0004(16) 0.0043(15) -0.0035(15)
C41 0.126(5) 0.119(4) 0.056(3) 0.029(4) 0.033(3) -0.009(3)
C42 0.0393(18) 0.0422(17) 0.0327(15) 0.0039(15) -0.0022(13) 0.0007(13)
C43 0.062(2) 0.0400(18) 0.0430(18) -0.0083(17) 0.0067(16) -0.0051(14)
C44 0.059(2) 0.0448(19) 0.0444(18) -0.0086(17) 0.0072(16) 0.0038(15)
C45 0.0447(19) 0.0513(19) 0.0309(15) -0.0027(16) 0.0003(13) 0.0015(14)
C46 0.050(2) 0.0495(19) 0.0345(16) -0.0049(17) -0.0035(14) -0.0091(14)
C47 0.0418(19) 0.0453(18) 0.0412(17) -0.0054(15) -0.0034(14) -0.0024(14)
C48 0.100(4) 0.088(3) 0.066(3) -0.027(3) 0.033(3) 0.004(2)
O1 0.0658(17) 0.0693(16) 0.0355(12) -0.0087(14) 0.0114(11) -0.0048(11)
O2 0.087(2) 0.096(2) 0.0561(16) -0.0194(18) 0.0347(15) -0.0180(15)
O3 0.083(2) 0.090(2) 0.0618(17) 0.0176(17) 0.0337(15) 0.0066(16)
O4 0.0695(17) 0.0706(17) 0.0412(13) -0.0107(14) 0.0150(12) -0.0020(12)

loop_
_atom_type_symbol
_atom_type_description
_atom_type_scat_dispersion_real
_atom_type_scat_dispersion_imag
_atom_type_scat_source
C C 0.0033 0.0016 'International Tables Vol C Tables 4.2.6.8 and 6.1.1.4'
H H 0.0000 0.0000 'International Tables Vol C Tables 4.2.6.8 and 6.1.1.4'
O O 0.0106 0.0060 'International Tables Vol C Tables 4.2.6.8 and 6.1.1.4'

loop_
_geom_angle_atom_site_label_1
_geom_angle_atom_site_label_2
_geom_angle_atom_site_label_3
_geom_angle_site_symmetry_1
_geom_angle_site_symmetry_3
_geom_angle
_geom_angle_publ_flag
C2 C1 C10 . . 121.9(3) ?
C2 C1 H1 . . 119.1 ?
C10 C1 H1 . . 119.1 ?
C1 C2 C3 . . 119.4(3) ?
C1 C2 H2 . . 120.3 ?
C3 C2 H2 . . 120.3 ?
C4 C3 C2 . . 120.6(3) ?
C4 C3 H3 . . 119.7 ?
C2 C3 H3 . . 119.7 ?
C3 C4 C5 . . 121.6(3) ?
C3 C4 H4 . . 119.2 ?
C5 C4 H4 . . 119.2 ?
C4 C5 C10 . . 117.9(3) ?
C4 C5 C6 . . 121.9(3) ?
C10 C5 C6 . . 120.1(3) ?
C7 C6 C5 . . 118.6(3) ?
C7 C6 C18 . . 120.8(3) ?
C5 C6 C18 . . 120.6(3) ?
C6 C7 C8 . . 121.0(3) ?
C6 C7 H7 . . 119.5 ?
C8 C7 H7 . . 119.5 ?
C9 C8 C7 . . 122.5(3) ?
C9 C8 H8 . . 118.8 ?
C7 C8 H8 . . 118.8 ?
C8 C9 C10 . . 118.1(3) ?
C8 C9 C11 . . 120.7(3) ?
C10 C9 C11 . . 121.2(3) ?
C1 C10 C5 . . 118.5(3) ?
C1 C10 C9 . . 121.8(3) ?
C5 C10 C9 . . 119.6(3) ?
C16 C11 C12 . . 117.2(3) ?
C16 C11 C9 . . 120.3(3) ?
C12 C11 C9 . . 122.6(3) ?
C13 C12 C11 . . 121.2(3) ?
C13 C12 H12 . . 119.4 ?
C11 C12 H12 . . 119.4 ?
C12 C13 C14 . . 120.0(3) ?
C12 C13 H13 . . 120.0 ?
C14 C13 H13 . . 120.0 ?
C15 C14 O1 . . 124.4(3) ?
C15 C14 C13 . . 120.0(3) ?
O1 C14 C13 . . 115.6(3) ?
C14 C15 C16 . . 119.4(3) ?
C14 C15 H15 . . 120.3 ?
C16 C15 H15 . . 120.3 ?
C11 C16 C15 . . 122.3(3) ?
C11 C16 H16 . . 118.9 ?
C15 C16 H16 . . 118.9 ?
O1 C17 H17A . . 109.5 ?
O1 C17 H17B . . 109.5 ?
H17A C17 H17B . . 109.5 ?
O1 C17 H17C . . 109.5 ?
H17A C17 H17C . . 109.5 ?
H17B C17 H17C . . 109.5 ?
C19 C18 C23 . . 117.2(3) ?
C19 C18 C6 . . 121.8(3) ?
C23 C18 C6 . . 121.0(3) ?
C18 C19 C20 . . 122.0(3) ?
C18 C19 H19 . . 119.0 ?
C20 C19 H19 . . 119.0 ?
C21 C20 C19 . . 119.3(3) ?
C21 C20 H20 . . 120.4 ?
C19 C20 H20 . . 120.4 ?
C22 C21 C20 . . 120.1(3) ?
C22 C21 O2 . . 116.0(3) ?
C20 C21 O2 . . 124.0(3) ?
C21 C22 C23 . . 120.0(3) ?
C21 C22 H22 . . 120.0 ?
C23 C22 H22 . . 120.0 ?
C22 C23 C18 . . 121.4(3) ?
C22 C23 H23 . . 119.3 ?
C18 C23 H23 . . 119.3 ?
O2 C24 H24A . . 109.5 ?
O2 C24 H24B . . 109.5 ?
H24A C24 H24B . . 109.5 ?
O2 C24 H24C . . 109.5 ?
H24A C24 H24C . . 109.5 ?
H24B C24 H24C . . 109.5 ?
C26 C25 C34 . . 121.6(3) ?
C26 C25 H25 . . 119.2 ?
C34 C25 H25 . . 119.2 ?
C25 C26 C27 . . 120.3(3) ?
C25 C26 H26 . . 119.9 ?
C27 C26 H26 . . 119.9 ?
C28 C27 C26 . . 119.9(3) ?
C28 C27 H27 . . 120.1 ?
C26 C27 H27 . . 120.1 ?
C27 C28 C29 . . 122.1(3) ?
C27 C28 H28 . . 119.0 ?
C29 C28 H28 . . 119.0 ?
C28 C29 C34 . . 118.1(3) ?
C28 C29 C30 . . 122.3(3) ?
C34 C29 C30 . . 119.6(3) ?
C31 C30 C29 . . 118.4(3) ?
C31 C30 C42 . . 120.6(3) ?
C29 C30 C42 . . 121.0(3) ?
C30 C31 C32 . . 121.9(3) ?
C30 C31 H31 . . 119.1 ?
C32 C31 H31 . . 119.1 ?
C33 C32 C31 . . 122.0(3) ?
C33 C32 H32 . . 119.0 ?
C31 C32 H32 . . 119.0 ?
C32 C33 C34 . . 118.1(3) ?
C32 C33 C35 . . 120.2(3) ?
C34 C33 C35 . . 121.7(3) ?
C25 C34 C33 . . 122.0(3) ?
C25 C34 C29 . . 118.0(3) ?
C33 C34 C29 . . 119.9(3) ?
C36 C35 C40 . . 117.5(3) ?
C36 C35 C33 . . 121.1(3) ?
C40 C35 C33 . . 121.4(3) ?
C35 C36 C37 . . 122.1(3) ?
C35 C36 H36 . . 119.0 ?
C37 C36 H36 . . 119.0 ?
C38 C37 C36 . . 119.1(3) ?
C38 C37 H37 . . 120.5 ?
C36 C37 H37 . . 120.5 ?
C37 C38 O3 . . 124.6(3) ?
C37 C38 C39 . . 120.2(3) ?
O3 C38 C39 . . 115.2(3) ?
C38 C39 C40 . . 119.9(3) ?
C38 C39 H39 . . 120.0 ?
C40 C39 H39 . . 120.0 ?
C39 C40 C35 . . 121.2(3) ?
C39 C40 H40 . . 119.4 ?
C35 C40 H40 . . 119.4 ?
O3 C41 H41A . . 109.5 ?
O3 C41 H41B . . 109.5 ?
H41A C41 H41B . . 109.5 ?
O3 C41 H41C . . 109.5 ?
H41A C41 H41C . . 109.5 ?
H41B C41 H41C . . 109.5 ?
C43 C42 C47 . . 117.0(3) ?
C43 C42 C30 . . 120.7(3) ?
C47 C42 C30 . . 122.3(3) ?
C42 C43 C44 . . 122.6(3) ?
C42 C43 H43 . . 118.7 ?
C44 C43 H43 . . 118.7 ?
C45 C44 C43 . . 119.0(3) ?
C45 C44 H44 . . 120.5 ?
C43 C44 H44 . . 120.5 ?
C46 C45 O4 . . 115.9(3) ?
C46 C45 C44 . . 119.7(3) ?
O4 C45 C44 . . 124.3(3) ?
C45 C46 C47 . . 120.7(3) ?
C45 C46 H46 . . 119.6 ?
C47 C46 H46 . . 119.6 ?
C46 C47 C42 . . 120.9(3) ?
C46 C47 H47 . . 119.5 ?
C42 C47 H47 . . 119.5 ?
O4 C48 H48A . . 109.5 ?
O4 C48 H48B . . 109.5 ?
H48A C48 H48B . . 109.5 ?
O4 C48 H48C . . 109.5 ?
H48A C48 H48C . . 109.5 ?
H48B C48 H48C . . 109.5 ?
C14 O1 C17 . . 117.5(3) ?
C21 O2 C24 . . 117.5(3) ?
C38 O3 C41 . . 118.0(4) ?
C45 O4 C48 . . 117.5(3) ?

loop_
_geom_bond_atom_site_label_1
_geom_bond_atom_site_label_2
_geom_bond_site_symmetry_2
_geom_bond_distance
_geom_bond_publ_flag
C1 C2 . 1.364(4) ?
C1 C10 . 1.408(4) ?
C1 H1 . 0.9300 ?
C2 C3 . 1.401(4) ?
C2 H2 . 0.9300 ?
C3 C4 . 1.356(4) ?
C3 H3 . 0.9300 ?
C4 C5 . 1.414(4) ?
C4 H4 . 0.9300 ?
C5 C10 . 1.427(4) ?
C5 C6 . 1.428(4) ?
C6 C7 . 1.379(4) ?
C6 C18 . 1.488(4) ?
C7 C8 . 1.409(4) ?
C7 H7 . 0.9300 ?
C8 C9 . 1.372(4) ?
C8 H8 . 0.9300 ?
C9 C10 . 1.437(4) ?
C9 C11 . 1.491(4) ?
C11 C16 . 1.383(4) ?
C11 C12 . 1.395(4) ?
C12 C13 . 1.384(4) ?
C12 H12 . 0.9300 ?
C13 C14 . 1.385(5) ?
C13 H13 . 0.9300 ?
C14 C15 . 1.369(4) ?
C14 O1 . 1.377(3) ?
C15 C16 . 1.389(4) ?
C15 H15 . 0.9300 ?
C16 H16 . 0.9300 ?
C17 O1 . 1.422(4) ?
C17 H17A . 0.9600 ?
C17 H17B . 0.9600 ?
C17 H17C . 0.9600 ?
C18 C19 . 1.383(4) ?
C18 C23 . 1.388(4) ?
C19 C20 . 1.389(4) ?
C19 H19 . 0.9300 ?
C20 C21 . 1.375(5) ?
C20 H20 . 0.9300 ?
C21 C22 . 1.372(5) ?
C21 O2 . 1.378(4) ?
C22 C23 . 1.385(5) ?
C22 H22 . 0.9300 ?
C23 H23 . 0.9300 ?
C24 O2 . 1.407(5) ?
C24 H24A . 0.9600 ?
C24 H24B . 0.9600 ?
C24 H24C . 0.9600 ?
C25 C26 . 1.360(4) ?
C25 C34 . 1.419(4) ?
C25 H25 . 0.9300 ?
C26 C27 . 1.401(4) ?
C26 H26 . 0.9300 ?
C27 C28 . 1.360(4) ?
C27 H27 . 0.9300 ?
C28 C29 . 1.413(4) ?
C28 H28 . 0.9300 ?
C29 C34 . 1.432(4) ?
C29 C30 . 1.433(4) ?
C30 C31 . 1.364(4) ?
C30 C42 . 1.488(4) ?
C31 C32 . 1.408(4) ?
C31 H31 . 0.9300 ?
C32 C33 . 1.369(4) ?
C32 H32 . 0.9300 ?
C33 C34 . 1.431(4) ?
C33 C35 . 1.484(4) ?
C35 C36 . 1.379(4) ?
C35 C40 . 1.392(4) ?
C36 C37 . 1.389(5) ?
C36 H36 . 0.9300 ?
C37 C38 . 1.375(5) ?
C37 H37 . 0.9300 ?
C38 O3 . 1.378(4) ?
C38 C39 . 1.378(5) ?
C39 C40 . 1.380(4) ?
C39 H39 . 0.9300 ?
C40 H40 . 0.9300 ?
C41 O3 . 1.403(5) ?
C41 H41A . 0.9600 ?
C41 H41B . 0.9600 ?
C41 H41C . 0.9600 ?
C42 C43 . 1.382(4) ?
C42 C47 . 1.398(4) ?
C43 C44 . 1.388(4) ?
C43 H43 . 0.9300 ?
C44 C45 . 1.379(4) ?
C44 H44 . 0.9300 ?
C45 C46 . 1.377(4) ?
C45 O4 . 1.379(3) ?
C46 C47 . 1.379(4) ?
C46 H46 . 0.9300 ?
C47 H47 . 0.9300 ?
C48 O4 . 1.418(5) ?
C48 H48A . 0.9600 ?
C48 H48B . 0.9600 ?
C48 H48C . 0.9600 ?

loop_
_geom_hbond_atom_site_label_D
_geom_hbond_atom_site_label_H
_geom_hbond_atom_site_label_A
_geom_hbond_site_symmetry_A
_geom_hbond_distance_DH
_geom_hbond_distance_HA
_geom_hbond_distance_DA
_geom_hbond_angle_DHA
C2 H2 Cg1 . 0.93 2.76 3.531(4) 141
C15 H15 Cg2 1_565 0.93 2.96 3.737(4) 142
C27 H27 Cg3 . 0.93 2.81 3.610(4) 145

loop_
_geom_torsion_atom_site_label_1
_geom_torsion_atom_site_label_2
_geom_torsion_atom_site_label_3
_geom_torsion_atom_site_label_4
_geom_torsion_site_symmetry_1
_geom_torsion_site_symmetry_2
_geom_torsion_site_symmetry_3
_geom_torsion_site_symmetry_4
_geom_torsion
_geom_torsion_publ_flag
C10 C1 C2 C3 . . . . -1.1(5) ?
C1 C2 C3 C4 . . . . 0.7(5) ?
C2 C3 C4 C5 . . . . 0.7(5) ?
C3 C4 C5 C10 . . . . -1.7(5) ?
C3 C4 C5 C6 . . . . -178.9(3) ?
C4 C5 C6 C7 . . . . 174.2(3) ?
C10 C5 C6 C7 . . . . -3.0(4) ?
C4 C5 C6 C18 . . . . -5.8(4) ?
C10 C5 C6 C18 . . . . 177.1(3) ?
C5 C6 C7 C8 . . . . 1.5(5) ?
C18 C6 C7 C8 . . . . -178.5(3) ?
C6 C7 C8 C9 . . . . 1.4(5) ?
C7 C8 C9 C10 . . . . -2.6(5) ?
C7 C8 C9 C11 . . . . 179.3(3) ?
C2 C1 C10 C5 . . . . 0.1(5) ?
C2 C1 C10 C9 . . . . 176.8(3) ?
C4 C5 C10 C1 . . . . 1.3(4) ?
C6 C5 C10 C1 . . . . 178.5(3) ?
C4 C5 C10 C9 . . . . -175.5(3) ?
C6 C5 C10 C9 . . . . 1.7(4) ?
C8 C9 C10 C1 . . . . -175.6(3) ?
C11 C9 C10 C1 . . . . 2.4(4) ?
C8 C9 C10 C5 . . . . 1.1(4) ?
C11 C9 C10 C5 . . . . 179.1(3) ?
C8 C9 C11 C16 . . . . 63.9(4) ?
C10 C9 C11 C16 . . . . -114.1(4) ?
C8 C9 C11 C12 . . . . -116.7(4) ?
C10 C9 C11 C12 . . . . 65.3(4) ?
C16 C11 C12 C13 . . . . -0.6(5) ?
C9 C11 C12 C13 . . . . 179.9(3) ?
C11 C12 C13 C14 . . . . 0.9(5) ?
C12 C13 C14 C15 . . . . -0.4(5) ?
C12 C13 C14 O1 . . . . 179.5(3) ?
O1 C14 C15 C16 . . . . 179.7(3) ?
C13 C14 C15 C16 . . . . -0.3(5) ?
C12 C11 C16 C15 . . . . -0.1(5) ?
C9 C11 C16 C15 . . . . 179.3(3) ?
C14 C15 C16 C11 . . . . 0.6(5) ?
C7 C6 C18 C19 . . . . 120.9(4) ?
C5 C6 C18 C19 . . . . -59.1(4) ?
C7 C6 C18 C23 . . . . -58.8(4) ?
C5 C6 C18 C23 . . . . 121.2(3) ?
C23 C18 C19 C20 . . . . 0.1(5) ?
C6 C18 C19 C20 . . . . -179.6(3) ?
C18 C19 C20 C21 . . . . -0.3(5) ?
C19 C20 C21 C22 . . . . -0.1(6) ?
C19 C20 C21 O2 . . . . 179.4(3) ?
C20 C21 C22 C23 . . . . 0.6(6) ?
O2 C21 C22 C23 . . . . -178.9(3) ?
C21 C22 C23 C18 . . . . -0.8(6) ?
C19 C18 C23 C22 . . . . 0.4(5) ?
C6 C18 C23 C22 . . . . -179.9(3) ?
C34 C25 C26 C27 . . . . -1.3(5) ?
C25 C26 C27 C28 . . . . -0.5(5) ?
C26 C27 C28 C29 . . . . 1.0(5) ?
C27 C28 C29 C34 . . . . 0.4(5) ?
C27 C28 C29 C30 . . . . -177.5(3) ?
C28 C29 C30 C31 . . . . 176.2(3) ?
C34 C29 C30 C31 . . . . -1.6(4) ?
C28 C29 C30 C42 . . . . -1.2(4) ?
C34 C29 C30 C42 . . . . -179.0(3) ?
C29 C30 C31 C32 . . . . 3.3(5) ?
C42 C30 C31 C32 . . . . -179.4(3) ?
C30 C31 C32 C33 . . . . -1.8(5) ?
C31 C32 C33 C34 . . . . -1.5(5) ?
C31 C32 C33 C35 . . . . 178.6(3) ?
C26 C25 C34 C33 . . . . 179.9(3) ?
C26 C25 C34 C29 . . . . 2.6(5) ?
C32 C33 C34 C25 . . . . -174.1(3) ?
C35 C33 C34 C25 . . . . 5.7(5) ?
C32 C33 C34 C29 . . . . 3.0(4) ?
C35 C33 C34 C29 . . . . -177.1(3) ?
C28 C29 C34 C25 . . . . -2.1(4) ?
C30 C29 C34 C25 . . . . 175.8(3) ?
C28 C29 C34 C33 . . . . -179.4(3) ?
C30 C29 C34 C33 . . . . -1.5(4) ?
C32 C33 C35 C36 . . . . 56.0(4) ?
C34 C33 C35 C36 . . . . -123.9(3) ?
C32 C33 C35 C40 . . . . -120.3(4) ?
C34 C33 C35 C40 . . . . 59.8(4) ?
C40 C35 C36 C37 . . . . -0.4(5) ?
C33 C35 C36 C37 . . . . -176.8(3) ?
C35 C36 C37 C38 . . . . 1.5(5) ?
C36 C37 C38 O3 . . . . 177.0(3) ?
C36 C37 C38 C39 . . . . -2.2(5) ?
C37 C38 C39 C40 . . . . 1.8(5) ?
O3 C38 C39 C40 . . . . -177.5(3) ?
C38 C39 C40 C35 . . . . -0.8(5) ?
C36 C35 C40 C39 . . . . 0.1(5) ?
C33 C35 C40 C39 . . . . 176.5(3) ?
C31 C30 C42 C43 . . . . -59.6(4) ?
C29 C30 C42 C43 . . . . 117.7(3) ?
C31 C30 C42 C47 . . . . 119.0(3) ?
C29 C30 C42 C47 . . . . -63.7(4) ?
C47 C42 C43 C44 . . . . 0.5(5) ?
C30 C42 C43 C44 . . . . 179.2(3) ?
C42 C43 C44 C45 . . . . -0.8(5) ?
C43 C44 C45 C46 . . . . 1.1(5) ?
C43 C44 C45 O4 . . . . 179.4(3) ?
O4 C45 C46 C47 . . . . -179.6(3) ?
C44 C45 C46 C47 . . . . -1.1(5) ?
C45 C46 C47 C42 . . . . 0.8(5) ?
C43 C42 C47 C46 . . . . -0.5(5) ?
C30 C42 C47 C46 . . . . -179.1(3) ?
C15 C14 O1 C17 . . . . -0.7(5) ?
C13 C14 O1 C17 . . . . 179.4(3) ?
C22 C21 O2 C24 . . . . -177.2(4) ?
C20 C21 O2 C24 . . . . 3.4(6) ?
C37 C38 O3 C41 . . . . -5.7(6) ?
C39 C38 O3 C41 . . . . 173.5(4) ?
C46 C45 O4 C48 . . . . 179.9(3) ?
C44 C45 O4 C48 . . . . 1.5(5) ?

_cod_database_fobs_code 1557368
